data_4130983
loop_
_publ_author_name
'Yu, Chung-Jui'
'Graham, Michael J.'
'Zadrozny, Joseph M.'
'Niklas, Jens'
'Krzyaniak, Matthew D.'
'Wasielewski, Michael R.'
'Poluektov, Oleg G.'
'Freedman, Danna E.'

_publ_section_title
;
 Long Coherence Times in Nuclear Spin-Free Vanadyl Qubits.
;
_journal_issue 44
_journal_name_full 'Journal of the American Chemical Society'
_journal_page_first 14678
_journal_page_last 14685
_journal_paper_doi 10.1021/jacs.6b08467
_journal_volume 138
_journal_year 2016
_chemical_formula_moiety 'C16 O S16 V, 2(C24 H20 P), C H3 O'
_chemical_formula_sum 'C64 H40 N O2 P2 S16 V'
_chemical_formula_weight 1480.81
_space_group_crystal_system triclinic
_space_group_IT_number 2
_space_group_name_Hall '-P 1'
_space_group_name_H-M_alt 'P -1'
_atom_sites_solution_hydrogens geom
_atom_sites_solution_primary direct
_audit_creation_date 2016-07-19
_audit_creation_method
;
Olex2 1.2
(compiled Jan 19 2015 12:28:14 for OlexSys, GUI svn.r4998)
;
_cell_angle_alpha 80.5700(10)
_cell_angle_beta 79.2170(10)
_cell_angle_gamma 70.8850(10)
_cell_formula_units_Z 1
_cell_length_a 10.7702(3)
_cell_length_b 12.3858(3)
_cell_length_c 13.0046(3)
_cell_measurement_reflns_used 9872
_cell_measurement_temperature 100
_cell_measurement_theta_max 27.89
_cell_measurement_theta_min 2.23
_cell_volume 1600.33(7)
_computing_cell_refinement 'SAINT V8.34A (Bruker, 2013)'
_computing_data_collection 'APEX2 V2014.11-0 (Bruker, 2014)'
_computing_data_reduction 'Bruker SAINT'
_computing_molecular_graphics 'Olex2 (Dolomanov et al., 2009)'
_computing_publication_material 'Olex2 (Dolomanov et al., 2009)'
_computing_structure_refinement 'ShelXL (Sheldrick, 2008)'
_computing_structure_solution 'ShelXT (Sheldrick, 2015)'
_diffrn_ambient_temperature 99.99
_diffrn_detector_area_resol_mean 8
_diffrn_measured_fraction_theta_full 0.998
_diffrn_measured_fraction_theta_max 0.994
_diffrn_measurement_device_type 'Bruker Kappa APEX CCD area detector'
_diffrn_measurement_method '\w and \f scans'
_diffrn_radiation_monochromator 'QuazarTM optics'
_diffrn_radiation_type MoK\a
_diffrn_radiation_wavelength 0.71073
_diffrn_reflns_av_R_equivalents 0.0278
_diffrn_reflns_av_unetI/netI 0.0205
_diffrn_reflns_Laue_measured_fraction_full 0.998
_diffrn_reflns_Laue_measured_fraction_max 0.994
_diffrn_reflns_limit_h_max 14
_diffrn_reflns_limit_h_min -14
_diffrn_reflns_limit_k_max 16
_diffrn_reflns_limit_k_min -16
_diffrn_reflns_limit_l_max 17
_diffrn_reflns_limit_l_min -17
_diffrn_reflns_number 29146
_diffrn_reflns_point_group_measured_fraction_full 0.998
_diffrn_reflns_point_group_measured_fraction_max 0.994
_diffrn_reflns_theta_full 26.000
_diffrn_reflns_theta_max 27.934
_diffrn_reflns_theta_min 2.755
_diffrn_source 'sealed tube'
_diffrn_standards_number 0
_exptl_absorpt_coefficient_mu 0.773
_exptl_absorpt_correction_T_max 0.7456
_exptl_absorpt_correction_T_min 0.6968
_exptl_absorpt_correction_type multi-scan
_exptl_absorpt_process_details
'SADABS-2014/5 (Bruker,2014) was used for absorption correction. wR2(int) was 0.0754 before and 0.0376 after correction. The Ratio of minimum to maximum transmission is 0.9345. The \l/2 correction factor is 0.00150.'
_exptl_crystal_colour red
_exptl_crystal_colour_primary red
_exptl_crystal_density_diffrn 1.537
_exptl_crystal_description block
_exptl_crystal_F_000 756
_exptl_crystal_size_max 0.276
_exptl_crystal_size_mid 0.19
_exptl_crystal_size_min 0.171
_refine_diff_density_max 0.846
_refine_diff_density_min -0.512
_refine_diff_density_rms 0.060
_refine_ls_extinction_method none
_refine_ls_goodness_of_fit_ref 1.085
_refine_ls_hydrogen_treatment constr
_refine_ls_matrix_type full
_refine_ls_number_parameters 407
_refine_ls_number_reflns 7637
_refine_ls_number_restraints 0
_refine_ls_restrained_S_all 1.085
_refine_ls_R_factor_all 0.0374
_refine_ls_R_factor_gt 0.0354
_refine_ls_shift/su_max 0.001
_refine_ls_shift/su_mean 0.000
_refine_ls_structure_factor_coef Fsqd
_refine_ls_weighting_details 'w=1/[\s^2^(Fo^2^)+(0.0285P)^2^+1.8690P] where P=(Fo^2^+2Fc^2^)/3'
_refine_ls_weighting_scheme calc
_refine_ls_wR_factor_gt 0.0871
_refine_ls_wR_factor_ref 0.0886
_reflns_Friedel_coverage 0.000
_reflns_number_gt 7201
_reflns_number_total 7637
_reflns_threshold_expression 'I > 2\s(I)'
_cod_data_source_file ja6b08467_si_002.cif
_cod_data_source_block compset
_cod_database_code 4130983
_shelxl_version_number 2014/6
_shelx_space_group_comment
;
The symmetry employed for this shelxl refinement is uniquely defined
by the following loop, which should always be used as a source of
symmetry information in preference to the above space-group names.
They are only intended as comments.
;
_olex2_refinement_description
;
1. Fixed Uiso
 At 1.2 times of:
  All C(H) groups
 At 1.5 times of:
  All C(H,H,H) groups
2. Others
 Fixed Sof: V00A(0.5) O017(0.5) O018(0.5) C019(0.5) H01A(0.5) H01B(0.5)
 H01C(0.5)
3.a Aromatic/amide H refined with riding coordinates:
 C00C(H00C), C00D(H00D), C00F(H00F), C00H(H00H), C00I(H00I), C00J(H00J),
 C00K(H00K), C00P(H00P), C00Q(H00Q), C00R(H00R), C00S(H00S), C00T(H00T),
 C00V(H00V), C00W(H00W), C010(H010), C011(H011), C013(H013), C014(H014),
 C015(H015), C016(H016)
3.b Idealised Me refined as rotating group:
 C019(H01A,H01B,H01C)
;
_olex2_submission_special_instructions 'No special instructions were received'

loop_
_space_group_symop_operation_xyz
'x, y, z'
'-x, -y, -z'

loop_
_atom_site_label
_atom_site_type_symbol
_atom_site_fract_x
_atom_site_fract_y
_atom_site_fract_z
_atom_site_U_iso_or_equiv
_atom_site_adp_type
_atom_site_occupancy
_atom_site_site_symmetry_order
_atom_site_calc_flag
_atom_site_refinement_flags_posn
_atom_site_refinement_flags_occupancy
_atom_site_disorder_assembly
_atom_site_disorder_group
S001 S 1.17885(4) 0.45127(4) 0.30673(3) 0.02269(10) Uani 1 1 d . . . .
S002 S 1.19102(4) 0.20522(4) 0.46933(4) 0.02355(10) Uani 1 1 d . . . .
S003 S 0.92263(4) 0.62436(4) 0.28675(4) 0.02397(10) Uani 1 1 d . . . .
P004 P -0.23546(4) 0.84942(4) 0.90940(4) 0.02121(10) Uani 1 1 d . . . .
S005 S 0.94523(5) 0.17648(4) 0.58943(4) 0.02588(10) Uani 1 1 d . . . .
S006 S 0.66330(5) 0.36463(5) 0.57667(4) 0.03002(11) Uani 1 1 d . . . .
S007 S 1.19264(5) -0.01819(5) 0.59715(4) 0.03043(11) Uani 1 1 d . . . .
S008 S 0.64860(5) 0.59600(5) 0.41997(4) 0.03237(12) Uani 1 1 d . . . .
S009 S 1.16562(5) 0.65801(5) 0.15241(4) 0.03471(13) Uani 1 1 d . . . .
V00A V 0.49203(6) 0.53374(6) 0.55044(5) 0.02492(14) Uani 0.5 1 d . P . .
C00B C -0.21171(17) 0.94736(15) 0.98554(14) 0.0204(3) Uani 1 1 d . . . .
C00C C -0.28500(18) 1.06345(16) 0.97698(15) 0.0245(4) Uani 1 1 d . . . .
H00C H -0.3468 1.0932 0.9281 0.029 Uiso 1 1 calc R . . .
C00D C -0.12122(18) 0.90352(17) 1.05801(15) 0.0246(4) Uani 1 1 d . . . .
H00D H -0.0704 0.8245 1.0632 0.029 Uiso 1 1 calc R . . .
C00E C -0.32872(19) 0.92897(19) 0.80595(15) 0.0279(4) Uani 1 1 d . . . .
C00F C -0.2879(2) 1.01415(18) 0.73720(16) 0.0293(4) Uani 1 1 d . . . .
H00F H -0.2102 1.0303 0.7455 0.035 Uiso 1 1 calc R . . .
C00G C -0.32336(18) 0.76012(16) 0.99317(16) 0.0246(4) Uani 1 1 d . . . .
C00H C -0.2669(2) 1.13559(17) 1.04075(16) 0.0289(4) Uani 1 1 d . . . .
H00H H -0.3151 1.2152 1.0345 0.035 Uiso 1 1 calc R . . .
C00I C -0.00866(18) 0.78549(18) 0.76069(15) 0.0260(4) Uani 1 1 d . . . .
H00I H -0.0500 0.8512 0.7160 0.031 Uiso 1 1 calc R . . .
C00J C 0.11946(19) 0.71702(18) 0.72895(16) 0.0288(4) Uani 1 1 d . . . .
H00J H 0.1662 0.7367 0.6628 0.035 Uiso 1 1 calc R . . .
C00K C -0.38107(18) 0.78236(16) 1.09540(15) 0.0248(4) Uani 1 1 d . . . .
H00K H -0.3732 0.8456 1.1235 0.030 Uiso 1 1 calc R . . .
C00L C 1.04835(17) 0.32164(16) 0.45516(14) 0.0218(3) Uani 1 1 d . . . .
C00M C 0.79995(18) 0.49224(17) 0.43649(14) 0.0236(4) Uani 1 1 d . . . .
C00N C 0.93004(18) 0.30853(16) 0.51310(14) 0.0228(3) Uani 1 1 d . . . .
C00O C -0.07623(18) 0.75719(16) 0.85853(16) 0.0249(4) Uani 1 1 d . . . .
C00P C -0.1788(2) 1.09144(19) 1.11306(16) 0.0313(4) Uani 1 1 d . . . .
H00P H -0.1679 1.1407 1.1571 0.038 Uiso 1 1 calc R . . .
C00Q C -0.3598(2) 1.0751(2) 0.65732(17) 0.0372(5) Uani 1 1 d . . . .
H00Q H -0.3307 1.1318 0.6099 0.045 Uiso 1 1 calc R . . .
C00R C -0.4630(2) 0.62045(19) 1.1162(2) 0.0383(5) Uani 1 1 d . . . .
H00R H -0.5118 0.5733 1.1579 0.046 Uiso 1 1 calc R . . .
C00S C -0.1064(2) 0.97590(19) 1.12184(16) 0.0304(4) Uani 1 1 d . . . .
H00S H -0.0463 0.9464 1.1720 0.036 Uiso 1 1 calc R . . .
C00T C -0.4505(2) 0.71161(18) 1.15638(17) 0.0313(4) Uani 1 1 d . . . .
H00T H -0.4895 0.7265 1.2265 0.038 Uiso 1 1 calc R . . .
C00U C 0.91948(17) 0.50538(16) 0.37870(14) 0.0216(3) Uani 1 1 d . . . .
C00V C -0.0150(2) 0.66014(18) 0.92304(19) 0.0352(5) Uani 1 1 d . . . .
H00V H -0.0605 0.6408 0.9899 0.042 Uiso 1 1 calc R . . .
C00W C -0.4045(2) 0.5974(2) 1.0147(3) 0.0515(7) Uani 1 1 d . . . .
H00W H -0.4124 0.5338 0.9873 0.062 Uiso 1 1 calc R . . .
C00X C 0.80678(18) 0.39094(17) 0.50533(14) 0.0241(4) Uani 1 1 d . . . .
C00Y C 1.11405(18) 0.11456(17) 0.55380(14) 0.0240(4) Uani 1 1 d . . . .
C00Z C 1.04239(17) 0.42223(16) 0.38712(13) 0.0208(3) Uani 1 1 d . . . .
C010 C 0.1794(2) 0.62046(18) 0.79291(19) 0.0337(5) Uani 1 1 d . . . .
H010 H 0.2668 0.5737 0.7704 0.040 Uiso 1 1 calc R . . .
C011 C -0.4440(2) 0.9084(3) 0.79448(18) 0.0490(7) Uani 1 1 d . . . .
H011 H -0.4735 0.8512 0.8409 0.059 Uiso 1 1 calc R . . .
C012 C 1.09250(18) 0.58131(17) 0.24370(14) 0.0248(4) Uani 1 1 d . . . .
C013 C 0.1125(2) 0.59177(18) 0.8897(2) 0.0412(6) Uani 1 1 d . . . .
H013 H 0.1538 0.5252 0.9334 0.049 Uiso 1 1 calc R . . .
C014 C -0.3345(2) 0.6663(2) 0.9530(2) 0.0455(6) Uani 1 1 d . . . .
H014 H -0.2941 0.6499 0.8835 0.055 Uiso 1 1 calc R . . .
C015 C -0.4743(3) 1.0529(3) 0.64677(19) 0.0537(7) Uani 1 1 d . . . .
H015 H -0.5240 1.0945 0.5919 0.064 Uiso 1 1 calc R . . .
C016 C -0.5163(3) 0.9713(4) 0.7151(2) 0.0665(10) Uani 1 1 d . . . .
H016 H -0.5960 0.9576 0.7081 0.080 Uiso 1 1 calc R . . .
O017 O 0.5043(3) 0.5927(3) 0.7156(3) 0.0408(8) Uani 0.5 1 d . P A 2
O018 O 0.4561(3) 0.6050(3) 0.6502(3) 0.0357(7) Uani 0.5 1 d . P B 1
C019 C 0.4698(4) 0.7082(4) 0.6700(4) 0.0379(10) Uani 0.5 1 d . P A 2
H01A H 0.4292 0.7151 0.6068 0.057 Uiso 0.5 1 calc GR P A 2
H01B H 0.5498 0.7325 0.6507 0.057 Uiso 0.5 1 calc GR P A 2
H01C H 0.4066 0.7571 0.7208 0.057 Uiso 0.5 1 calc GR P A 2

loop_
_atom_site_aniso_label
_atom_site_aniso_U_11
_atom_site_aniso_U_22
_atom_site_aniso_U_33
_atom_site_aniso_U_23
_atom_site_aniso_U_13
_atom_site_aniso_U_12
S001 0.01563(19) 0.0330(2) 0.0190(2) -0.00198(16) 0.00045(15) -0.00896(17)
S002 0.0173(2) 0.0315(2) 0.0218(2) -0.00147(17) -0.00247(16) -0.00833(17)
S003 0.0169(2) 0.0323(2) 0.0213(2) -0.00013(17) -0.00021(16) -0.00829(17)
P004 0.0162(2) 0.0270(2) 0.0221(2) -0.00722(17) 0.00127(16) -0.00886(17)
S005 0.0209(2) 0.0337(2) 0.0231(2) 0.00153(18) -0.00177(17) -0.01151(18)
S006 0.0191(2) 0.0371(3) 0.0301(2) 0.00192(19) 0.00426(18) -0.01062(19)
S007 0.0290(2) 0.0341(3) 0.0268(2) 0.00219(19) -0.00676(19) -0.0088(2)
S008 0.0173(2) 0.0365(3) 0.0349(3) 0.0040(2) 0.00432(18) -0.00523(19)
S009 0.0209(2) 0.0447(3) 0.0313(3) 0.0103(2) 0.00191(19) -0.0104(2)
V00A 0.0155(3) 0.0381(4) 0.0212(3) -0.0037(3) 0.0012(2) -0.0102(3)
C00B 0.0176(8) 0.0248(8) 0.0196(8) -0.0041(6) -0.0002(6) -0.0081(7)
C00C 0.0217(8) 0.0261(9) 0.0234(9) -0.0029(7) -0.0014(7) -0.0053(7)
C00D 0.0205(8) 0.0283(9) 0.0243(9) -0.0019(7) -0.0035(7) -0.0070(7)
C00E 0.0201(9) 0.0442(11) 0.0207(8) -0.0085(8) 0.0001(7) -0.0111(8)
C00F 0.0262(9) 0.0356(10) 0.0261(9) -0.0084(8) -0.0031(7) -0.0075(8)
C00G 0.0167(8) 0.0262(9) 0.0316(9) -0.0076(7) 0.0028(7) -0.0090(7)
C00H 0.0322(10) 0.0249(9) 0.0284(9) -0.0068(7) 0.0061(8) -0.0108(8)
C00I 0.0212(9) 0.0356(10) 0.0258(9) -0.0133(8) 0.0008(7) -0.0125(8)
C00J 0.0225(9) 0.0374(10) 0.0312(10) -0.0175(8) 0.0071(7) -0.0149(8)
C00K 0.0219(8) 0.0254(9) 0.0250(9) 0.0006(7) -0.0041(7) -0.0059(7)
C00L 0.0174(8) 0.0312(9) 0.0183(8) -0.0042(7) -0.0029(6) -0.0086(7)
C00M 0.0169(8) 0.0325(9) 0.0211(8) -0.0040(7) 0.0009(6) -0.0085(7)
C00N 0.0208(8) 0.0313(9) 0.0174(8) -0.0018(7) -0.0014(6) -0.0109(7)
C00O 0.0182(8) 0.0275(9) 0.0316(10) -0.0117(7) 0.0044(7) -0.0109(7)
C00P 0.0338(10) 0.0402(11) 0.0280(10) -0.0125(8) 0.0039(8) -0.0226(9)
C00Q 0.0356(11) 0.0462(13) 0.0250(10) -0.0057(9) -0.0028(8) -0.0062(10)
C00R 0.0196(9) 0.0303(10) 0.0604(15) 0.0039(10) 0.0014(9) -0.0098(8)
C00S 0.0259(9) 0.0458(12) 0.0245(9) -0.0055(8) -0.0049(7) -0.0162(9)
C00T 0.0248(9) 0.0338(10) 0.0299(10) 0.0071(8) -0.0032(8) -0.0073(8)
C00U 0.0185(8) 0.0299(9) 0.0179(8) -0.0036(7) -0.0004(6) -0.0102(7)
C00V 0.0269(10) 0.0261(10) 0.0458(12) -0.0039(9) 0.0121(9) -0.0086(8)
C00W 0.0338(12) 0.0451(13) 0.083(2) -0.0319(14) 0.0207(12) -0.0263(11)
C00X 0.0188(8) 0.0342(10) 0.0202(8) -0.0036(7) 0.0011(6) -0.0113(7)
C00Y 0.0222(8) 0.0332(10) 0.0185(8) -0.0029(7) -0.0044(7) -0.0102(7)
C00Z 0.0172(8) 0.0318(9) 0.0159(7) -0.0050(7) 0.0004(6) -0.0112(7)
C010 0.0224(9) 0.0272(10) 0.0515(13) -0.0164(9) 0.0090(9) -0.0096(8)
C011 0.0345(12) 0.097(2) 0.0263(11) 0.0052(12) -0.0052(9) -0.0404(14)
C012 0.0184(8) 0.0352(10) 0.0200(8) -0.0008(7) -0.0011(6) -0.0088(7)
C013 0.0307(11) 0.0229(10) 0.0606(15) -0.0026(9) 0.0110(10) -0.0059(8)
C014 0.0362(12) 0.0521(14) 0.0573(15) -0.0336(12) 0.0225(11) -0.0285(11)
C015 0.0338(12) 0.096(2) 0.0281(11) 0.0030(12) -0.0116(9) -0.0173(13)
C016 0.0376(14) 0.138(3) 0.0354(13) 0.0138(16) -0.0142(11) -0.0480(18)
O017 0.0285(16) 0.0322(16) 0.058(2) -0.0095(15) 0.0105(15) -0.0114(13)
O018 0.0289(15) 0.0511(19) 0.0300(16) -0.0115(14) 0.0054(13) -0.0177(14)
C019 0.026(2) 0.035(2) 0.051(3) -0.0105(19) 0.0063(18) -0.0109(17)

loop_
_atom_type_symbol
_atom_type_description
_atom_type_scat_dispersion_real
_atom_type_scat_dispersion_imag
_atom_type_scat_source
C C 0.0033 0.0016 'International Tables Vol C Tables 4.2.6.8 and 6.1.1.4'
H H 0.0000 0.0000 'International Tables Vol C Tables 4.2.6.8 and 6.1.1.4'
O O 0.0106 0.0060 'International Tables Vol C Tables 4.2.6.8 and 6.1.1.4'
P P 0.1023 0.0942 'International Tables Vol C Tables 4.2.6.8 and 6.1.1.4'
S S 0.1246 0.1234 'International Tables Vol C Tables 4.2.6.8 and 6.1.1.4'
V V 0.3005 0.5294 'International Tables Vol C Tables 4.2.6.8 and 6.1.1.4'
N N 0.0061 0.0033 'International Tables Vol C Tables 4.2.6.8 and 6.1.1.4'

loop_
_geom_angle_atom_site_label_1
_geom_angle_atom_site_label_2
_geom_angle_atom_site_label_3
_geom_angle
_geom_angle_site_symmetry_1
_geom_angle_site_symmetry_3
C012 S001 C00Z 96.99(9) . .
C00Y S002 C00L 96.98(9) . .
C012 S003 C00U 97.18(9) . .
C00B P004 C00E 109.44(9) . .
C00B P004 C00G 109.28(9) . .
C00B P004 C00O 109.00(8) . .
C00E P004 C00O 111.73(9) . .
C00G P004 C00E 109.89(9) . .
C00G P004 C00O 107.45(9) . .
C00Y S005 C00N 97.61(9) . .
V00A S006 V00A 39.45(3) . 2_666
C00X S006 V00A 98.68(7) . 2_666
C00X S006 V00A 105.81(7) . .
V00A S008 V00A 38.81(3) . 2_666
C00M S008 V00A 98.27(7) . 2_666
C00M S008 V00A 104.41(7) . .
S006 V00A S006 140.55(3) . 2_666
S006 V00A S008 84.18(3) . 2_666
S006 V00A S008 86.12(3) . .
S006 V00A S008 80.69(3) 2_666 2_666
S008 V00A S006 83.38(3) . 2_666
S008 V00A S008 141.18(3) . 2_666
V00A V00A S006 75.23(5) 2_666 .
V00A V00A S006 65.32(4) 2_666 2_666
V00A V00A S008 74.21(4) 2_666 .
V00A V00A S008 66.98(4) 2_666 2_666
O018 V00A S006 110.36(13) . .
O018 V00A S006 108.95(13) . 2_666
O018 V00A S008 108.21(11) . 2_666
O018 V00A S008 110.41(12) . .
O018 V00A V00A 172.65(13) . 2_666
C00C C00B P004 121.36(14) . .
C00C C00B C00D 120.26(17) . .
C00D C00B P004 118.32(14) . .
C00B C00C H00C 120.3 . .
C00B C00C C00H 119.37(18) . .
C00H C00C H00C 120.3 . .
C00B C00D H00D 120.2 . .
C00S C00D C00B 119.53(18) . .
C00S C00D H00D 120.2 . .
C00F C00E P004 120.63(15) . .
C011 C00E P004 120.30(17) . .
C011 C00E C00F 119.1(2) . .
C00E C00F H00F 119.8 . .
C00Q C00F C00E 120.5(2) . .
C00Q C00F H00F 119.8 . .
C00K C00G P004 121.98(14) . .
C00K C00G C014 119.67(18) . .
C014 C00G P004 118.35(16) . .
C00C C00H H00H 120.0 . .
C00P C00H C00C 120.04(19) . .
C00P C00H H00H 120.0 . .
C00J C00I H00I 120.2 . .
C00J C00I C00O 119.6(2) . .
C00O C00I H00I 120.2 . .
C00I C00J H00J 119.8 . .
C010 C00J C00I 120.45(19) . .
C010 C00J H00J 119.8 . .
C00G C00K H00K 120.2 . .
C00G C00K C00T 119.64(19) . .
C00T C00K H00K 120.2 . .
C00N C00L S002 116.17(14) . .
C00Z C00L S002 125.43(14) . .
C00Z C00L C00N 118.29(17) . .
C00U C00M S008 120.95(15) . .
C00X C00M S008 121.22(14) . .
C00X C00M C00U 117.80(17) . .
C00L C00N S005 115.18(14) . .
C00X C00N S005 121.71(14) . .
C00X C00N C00L 122.95(17) . .
C00I C00O P004 121.69(16) . .
C00V C00O P004 118.36(15) . .
C00V C00O C00I 119.73(18) . .
C00H C00P H00P 119.7 . .
C00H C00P C00S 120.55(18) . .
C00S C00P H00P 119.7 . .
C00F C00Q H00Q 120.2 . .
C00F C00Q C015 119.6(2) . .
C015 C00Q H00Q 120.2 . .
C00T C00R H00R 120.1 . .
C00T C00R C00W 119.9(2) . .
C00W C00R H00R 120.1 . .
C00D C00S C00P 120.23(19) . .
C00D C00S H00S 119.9 . .
C00P C00S H00S 119.9 . .
C00K C00T H00T 119.7 . .
C00R C00T C00K 120.6(2) . .
C00R C00T H00T 119.7 . .
C00M C00U S003 121.92(14) . .
C00Z C00U S003 115.37(13) . .
C00Z C00U C00M 122.64(17) . .
C00O C00V H00V 120.0 . .
C013 C00V C00O 120.0(2) . .
C013 C00V H00V 120.0 . .
C00R C00W H00W 119.8 . .
C00R C00W C014 120.4(2) . .
C014 C00W H00W 119.8 . .
C00M C00X S006 121.10(14) . .
C00N C00X S006 119.79(14) . .
C00N C00X C00M 119.06(16) . .
S005 C00Y S002 113.98(11) . .
S007 C00Y S002 123.73(11) . .
S007 C00Y S005 122.28(11) . .
C00L C00Z S001 124.47(14) . .
C00L C00Z C00U 119.25(16) . .
C00U C00Z S001 116.25(14) . .
C00J C010 H010 119.9 . .
C00J C010 C013 120.12(19) . .
C013 C010 H010 119.9 . .
C00E C011 H011 120.1 . .
C016 C011 C00E 119.9(2) . .
C016 C011 H011 120.1 . .
S001 C012 S003 114.18(10) . .
S009 C012 S001 122.76(11) . .
S009 C012 S003 123.05(12) . .
C00V C013 H013 120.0 . .
C010 C013 C00V 120.1(2) . .
C010 C013 H013 120.0 . .
C00G C014 H014 120.1 . .
C00W C014 C00G 119.8(2) . .
C00W C014 H014 120.1 . .
C00Q C015 H015 119.9 . .
C016 C015 C00Q 120.2(2) . .
C016 C015 H015 119.9 . .
C011 C016 H016 119.6 . .
C015 C016 C011 120.8(2) . .
C015 C016 H016 119.6 . .
O017 C019 H01A 109.5 . .
O017 C019 H01B 109.5 . .
O017 C019 H01C 109.5 . .
H01A C019 H01B 109.5 . .
H01A C019 H01C 109.5 . .
H01B C019 H01C 109.5 . .

loop_
_geom_bond_atom_site_label_1
_geom_bond_atom_site_label_2
_geom_bond_distance
_geom_bond_site_symmetry_2
S001 C00Z 1.7408(17) .
S001 C012 1.733(2) .
S002 C00L 1.7441(19) .
S002 C00Y 1.7376(19) .
S003 C00U 1.7444(19) .
S003 C012 1.7380(19) .
P004 C00B 1.7914(18) .
P004 C00E 1.792(2) .
P004 C00G 1.7920(19) .
P004 C00O 1.7955(19) .
S005 C00N 1.7437(19) .
S005 C00Y 1.7311(19) .
S006 V00A 2.3189(8) .
S006 V00A 2.4676(8) 2_666
S006 C00X 1.7462(18) .
S007 C00Y 1.644(2) .
S008 V00A 2.4894(8) 2_666
S008 V00A 2.3811(8) .
S008 C00M 1.7388(19) .
S009 C012 1.6441(19) .
V00A S006 2.4676(8) 2_666
V00A S008 2.4895(8) 2_666
V00A V00A 1.6216(13) 2_666
V00A O018 1.605(3) .
C00B C00C 1.393(3) .
C00B C00D 1.401(2) .
C00C H00C 0.9500 .
C00C C00H 1.393(3) .
C00D H00D 0.9500 .
C00D C00S 1.380(3) .
C00E C00F 1.398(3) .
C00E C011 1.386(3) .
C00F H00F 0.9500 .
C00F C00Q 1.382(3) .
C00G C00K 1.389(3) .
C00G C014 1.397(3) .
C00H H00H 0.9500 .
C00H C00P 1.381(3) .
C00I H00I 0.9500 .
C00I C00J 1.389(3) .
C00I C00O 1.395(3) .
C00J H00J 0.9500 .
C00J C010 1.381(3) .
C00K H00K 0.9500 .
C00K C00T 1.391(3) .
C00L C00N 1.398(2) .
C00L C00Z 1.395(3) .
C00M C00U 1.408(2) .
C00M C00X 1.406(3) .
C00N C00X 1.394(3) .
C00O C00V 1.393(3) .
C00P H00P 0.9500 .
C00P C00S 1.385(3) .
C00Q H00Q 0.9500 .
C00Q C015 1.383(4) .
C00R H00R 0.9500 .
C00R C00T 1.374(3) .
C00R C00W 1.384(4) .
C00S H00S 0.9500 .
C00T H00T 0.9500 .
C00U C00Z 1.396(3) .
C00V H00V 0.9500 .
C00V C013 1.388(3) .
C00W H00W 0.9500 .
C00W C014 1.383(3) .
C010 H010 0.9500 .
C010 C013 1.383(3) .
C011 H011 0.9500 .
C011 C016 1.385(4) .
C013 H013 0.9500 .
C014 H014 0.9500 .
C015 H015 0.9500 .
C015 C016 1.368(4) .
C016 H016 0.9500 .
O017 C019 1.411(6) .
C019 H01A 0.9800 .
C019 H01B 0.9800 .
C019 H01C 0.9800 .

loop_
_geom_torsion_atom_site_label_1
_geom_torsion_atom_site_label_2
_geom_torsion_atom_site_label_3
_geom_torsion_atom_site_label_4
_geom_torsion
_geom_torsion_site_symmetry_1
S002 C00L C00N S005 -0.51(19) .
S002 C00L C00N C00X -176.03(14) .
S002 C00L C00Z S001 -2.2(2) .
S002 C00L C00Z C00U 175.70(13) .
S003 C00U C00Z S001 1.04(19) .
S003 C00U C00Z C00L -177.02(13) .
P004 C00B C00C C00H 177.51(14) .
P004 C00B C00D C00S -176.43(15) .
P004 C00E C00F C00Q 179.78(16) .
P004 C00E C011 C016 179.2(2) .
P004 C00G C00K C00T 178.72(15) .
P004 C00G C014 C00W -178.4(2) .
P004 C00O C00V C013 -174.95(18) .
S005 C00N C00X S006 2.1(2) .
S005 C00N C00X C00M -175.33(14) .
S008 C00M C00U S003 -0.9(2) .
S008 C00M C00U C00Z -177.77(14) .
S008 C00M C00X S006 0.4(2) .
S008 C00M C00X C00N 177.78(14) .
V00A S006 C00X C00M -8.62(17) .
V00A S006 C00X C00M 31.15(16) 2_666
V00A S006 C00X C00N -146.24(14) 2_666
V00A S006 C00X C00N 173.99(14) .
V00A S008 C00M C00U -174.21(14) .
V00A S008 C00M C00U 146.65(14) 2_666
V00A S008 C00M C00X -31.33(16) 2_666
V00A S008 C00M C00X 7.81(17) .
C00B P004 C00E C00F 52.86(18) .
C00B P004 C00E C011 -125.8(2) .
C00B P004 C00G C00K 10.22(19) .
C00B P004 C00G C014 -170.44(18) .
C00B P004 C00O C00I -90.70(17) .
C00B P004 C00O C00V 83.85(17) .
C00B C00C C00H C00P -1.3(3) .
C00B C00D C00S C00P -1.1(3) .
C00C C00B C00D C00S 0.8(3) .
C00C C00H C00P C00S 1.0(3) .
C00D C00B C00C C00H 0.4(3) .
C00E P004 C00B C00C 14.23(18) .
C00E P004 C00B C00D -168.57(14) .
C00E P004 C00G C00K -109.88(17) .
C00E P004 C00G C014 69.5(2) .
C00E P004 C00O C00I 30.36(18) .
C00E P004 C00O C00V -155.09(16) .
C00E C00F C00Q C015 1.3(3) .
C00E C011 C016 C015 0.8(5) .
C00F C00E C011 C016 0.5(4) .
C00F C00Q C015 C016 0.1(4) .
C00G P004 C00B C00C -106.15(16) .
C00G P004 C00B C00D 71.06(16) .
C00G P004 C00E C00F 172.87(16) .
C00G P004 C00E C011 -5.8(2) .
C00G P004 C00O C00I 150.98(15) .
C00G P004 C00O C00V -34.47(18) .
C00G C00K C00T C00R -0.4(3) .
C00H C00P C00S C00D 0.2(3) .
C00I C00J C010 C013 -0.6(3) .
C00I C00O C00V C013 -0.3(3) .
C00J C00I C00O P004 173.99(14) .
C00J C00I C00O C00V -0.5(3) .
C00J C010 C013 C00V -0.2(4) .
C00K C00G C014 C00W 0.9(4) .
C00L S002 C00Y S005 -2.90(12) .
C00L S002 C00Y S007 177.24(12) .
C00L C00N C00X S006 177.34(14) .
C00L C00N C00X C00M -0.1(3) .
C00M C00U C00Z S001 178.13(14) .
C00M C00U C00Z C00L 0.1(3) .
C00N S005 C00Y S002 2.70(12) .
C00N S005 C00Y S007 -177.45(12) .
C00N C00L C00Z S001 -178.31(13) .
C00N C00L C00Z C00U -0.4(3) .
C00O P004 C00B C00C 136.68(15) .
C00O P004 C00B C00D -46.11(17) .
C00O P004 C00E C00F -67.95(18) .
C00O P004 C00E C011 113.4(2) .
C00O P004 C00G C00K 128.36(16) .
C00O P004 C00G C014 -52.3(2) .
C00O C00I C00J C010 0.9(3) .
C00O C00V C013 C010 0.7(4) .
C00Q C015 C016 C011 -1.1(5) .
C00R C00W C014 C00G -0.3(4) .
C00T C00R C00W C014 -0.7(4) .
C00U S003 C012 S001 -1.03(12) .
C00U S003 C012 S009 179.87(13) .
C00U C00M C00X S006 -177.66(14) .
C00U C00M C00X C00N -0.3(3) .
C00W C00R C00T C00K 1.0(3) .
C00X C00M C00U S003 177.17(14) .
C00X C00M C00U C00Z 0.3(3) .
C00Y S002 C00L C00N 2.06(15) .
C00Y S002 C00L C00Z -174.13(16) .
C00Y S005 C00N C00L -1.32(15) .
C00Y S005 C00N C00X 174.26(16) .
C00Z S001 C012 S003 1.48(12) .
C00Z S001 C012 S009 -179.42(13) .
C00Z C00L C00N S005 175.96(13) .
C00Z C00L C00N C00X 0.4(3) .
C011 C00E C00F C00Q -1.6(3) .
C012 S001 C00Z C00L 176.43(16) .
C012 S001 C00Z C00U -1.52(15) .
C012 S003 C00U C00M -177.12(16) .
C012 S003 C00U C00Z 0.00(15) .
C014 C00G C00K C00T -0.6(3) .
